data_4113012
loop_
_publ_author_name
'Jennifer R. Krumper'
'Michael Gerisch'
'Alessandra Magistrato'
'Ursula Rothlisberger'
'Robert G. Bergman'
'T. Don Tilley'

_publ_section_title
;
 Unusual Ar-H/Rh-H JHH NMR Coupling in Complexes of Rhodium(III):
 Experimental Evidence and Theoretical Support for an \h1-Arene Structure
;
_journal_name_full 'Journal of the American Chemical Society'
_journal_page_first 12492
_journal_page_last 12502
_journal_paper_doi 10.1021/ja047665b
_journal_volume 126
_journal_year 2004
_chemical_formula_moiety 'C20 H29 Cl2 N2 O2 Rh '
_chemical_formula_sum 'C20 H29 Cl2 N2 O2 Rh'
_chemical_formula_weight 503.27
_space_group_IT_number 4
_symmetry_cell_setting monoclinic
_symmetry_Int_Tables_number 4
_symmetry_space_group_name_Hall 'P 2yb'
_symmetry_space_group_name_H-M 'P 1 21 1'
_audit_creation_date 'Wed Oct  9 13:54:25 2002'
_audit_creation_method 'by teXsan'
_cell_angle_alpha 90
_cell_angle_beta 95.350(1)
_cell_angle_gamma 90
_cell_formula_units_Z 2
_cell_length_a 9.0724(7)
_cell_length_b 12.273(1)
_cell_length_c 9.8953(8)
_cell_measurement_reflns_used 2962
_cell_measurement_temperature 131.2
_cell_measurement_theta_max 24.7
_cell_measurement_theta_min 2.7
_cell_volume 1097.00(15)
_computing_cell_refinement 'Bruker SAINT v5.04'
_computing_data_collection 'Bruker SMART v5.0'
_computing_data_reduction 'Bruker SAINT v5.04'
_computing_publication_material teXsan
_computing_structure_refinement teXsan
_computing_structure_solution SIR97
_diffrn_measured_fraction_theta_full 1.7444
_diffrn_measured_fraction_theta_max 1.7444
_diffrn_measurement_device_type 'SMART CCD'
_diffrn_measurement_method \w-scan
_diffrn_radiation_type 'Mo K\a'
_diffrn_radiation_wavelength 0.7107
_diffrn_reflns_av_R_equivalents 0.036
_diffrn_reflns_limit_h_max 10
_diffrn_reflns_limit_h_min 0
_diffrn_reflns_limit_k_max 13
_diffrn_reflns_limit_k_min -14
_diffrn_reflns_limit_l_max 11
_diffrn_reflns_limit_l_min -11
_diffrn_reflns_number 3443
_diffrn_reflns_theta_full 24.70
_diffrn_reflns_theta_max 24.70
_exptl_absorpt_coefficient_mu 1.037
_exptl_absorpt_correction_T_max 0.970
_exptl_absorpt_correction_T_min 0.620
_exptl_absorpt_correction_type empirical
_exptl_absorpt_process_details 'Blessing, 1995'
_exptl_crystal_colour yellow
_exptl_crystal_density_diffrn 1.524
_exptl_crystal_description blade
_exptl_crystal_size_max 0.200
_exptl_crystal_size_mid 0.170
_exptl_crystal_size_min 0.060
_refine_diff_density_max 0.81
_refine_diff_density_min -0.97
_refine_ls_extinction_method none
_refine_ls_goodness_of_fit_ref 1.303
_refine_ls_hydrogen_treatment noref
_refine_ls_number_parameters 243
_refine_ls_number_reflns 2949
_refine_ls_R_factor_gt 0.0376
_refine_ls_shift/su_max 0.0005
_refine_ls_structure_factor_coef F
_refine_ls_weighting_details 'w = 1/[\s^2^(Fo) + 0.00022|Fo|^2^]'
_refine_ls_weighting_scheme calc
_refine_ls_wR_factor_ref 0.0440
_reflns_number_gt 2949
_reflns_number_total 3433
_reflns_threshold_expression F^2^>3.0\s(F^2^)
_cod_data_source_file ja047665bsi20040430_054512.cif
_cod_data_source_block jrk116_for_Jen_Krumper_@_-
_cod_original_cell_volume 1097.0(2)
_cod_original_sg_symbol_H-M 'P 21 '
_cod_original_formula_sum 'C20 H29 Cl2 N2 O2 Rh '
_cod_database_code 4113012

loop_
_symmetry_equiv_pos_as_xyz
x,y,z
-x,1/2+y,-z

loop_
_atom_site_label
_atom_site_type_symbol
_atom_site_fract_x
_atom_site_fract_y
_atom_site_fract_z
_atom_site_U_iso_or_equiv
_atom_site_adp_type
_atom_site_occupancy
_atom_site_calc_flag
Rh1 Rh 0.77287(5) 0.4002 0.74000(5) 0.0160(1) Uani 1.00 d
Cl1 Cl 0.9347(2) 0.2684(1) 0.6668(2) 0.0245(5) Uani 1.00 d
Cl2 Cl 0.6127(2) 0.5362(1) 0.8025(2) 0.0249(5) Uani 1.00 d
O1 O 1.1773(5) 0.5389(4) 0.9029(5) 0.023(1) Uani 1.00 d
O2 O 0.4308(5) 0.1646(4) 0.6790(5) 0.031(1) Uani 1.00 d
N1 N 0.9577(6) 0.4931(5) 0.7884(6) 0.018(2) Uani 1.00 d
N2 N 0.5937(6) 0.3028(4) 0.6801(6) 0.020(2) Uani 1.00 d
C1 C 1.0197(8) 0.5782(5) 0.7030(8) 0.023(2) Uani 1.00 d
C2 C 1.1799(8) 0.5906(6) 0.7697(8) 0.029(2) Uani 1.00 d
C3 C 1.0503(7) 0.4799(5) 0.8969(7) 0.019(2) Uani 1.00 d
C4 C 1.0390(6) 0.404(1) 1.0104(6) 0.023(2) Uani 1.00 d
C5 C 0.8798(6) 0.3802(6) 1.0338(7) 0.019(2) Uani 1.00 d
C6 C 0.8088(7) 0.2919(5) 0.9675(7) 0.021(2) Uani 1.00 d
C7 C 0.6594(7) 0.2735(5) 0.9727(7) 0.021(2) Uani 1.00 d
C8 C 0.5785(7) 0.3399(6) 1.0527(7) 0.021(2) Uani 1.00 d
C9 C 0.6520(7) 0.4238(5) 1.1236(7) 0.021(2) Uani 1.00 d
C10 C 0.8009(7) 0.4482(5) 1.1124(7) 0.021(2) Uani 1.00 d
C11 C 0.5887(8) 0.1843(6) 0.8823(7) 0.026(2) Uani 1.00 d
C12 C 0.5424(8) 0.2228(5) 0.7443(7) 0.020(2) Uani 1.00 d
C13 C 0.3877(9) 0.2238(6) 0.5520(8) 0.033(2) Uani 1.00 d
C14 C 0.5146(8) 0.3017(6) 0.5368(7) 0.024(2) Uani 1.00 d
C15 C 1.0207(10) 0.5410(7) 0.5560(8) 0.045(3) Uani 1.00 d
C16 C 0.9330(8) 0.6835(6) 0.7135(8) 0.035(2) Uani 1.00 d
C17 C 0.4131(7) 0.3263(6) 1.0561(9) 0.034(2) Uani 1.00 d
C18 C 0.8712(9) 0.5483(7) 1.1805(9) 0.038(3) Uani 1.00 d
C19 C 0.4583(8) 0.4156(9) 0.4952(8) 0.033(2) Uani 1.00 d
C20 C 0.6198(8) 0.2573(7) 0.4387(8) 0.035(2) Uani 1.00 d
H1 H 1.2062 0.6653 0.7791 0.0354 Uiso 1.00 calc
H2 H 1.2479 0.5545 0.7174 0.0354 Uiso 1.00 calc
H3 H 1.0863 0.3374 0.9907 0.0280 Uiso 1.00 calc
H4 H 1.0874 0.4349 1.0906 0.0280 Uiso 1.00 calc
H5 H 0.8645 0.2432 0.9175 0.0249 Uiso 1.00 calc
H6 H 0.5990 0.4668 1.1825 0.0247 Uiso 1.00 calc
H7 H 0.6582 0.1270 0.8770 0.0317 Uiso 1.00 calc
H8 H 0.5041 0.1577 0.9216 0.0317 Uiso 1.00 calc
H9 H 0.3759 0.1749 0.4774 0.0396 Uiso 1.00 calc
H10 H 0.2980 0.2627 0.5583 0.0396 Uiso 1.00 calc
H11 H 0.9223 0.5259 0.5195 0.0538 Uiso 1.00 calc
H12 H 1.0612 0.5970 0.5044 0.0538 Uiso 1.00 calc
H13 H 1.0792 0.4771 0.5527 0.0538 Uiso 1.00 calc
H14 H 0.9399 0.7068 0.8054 0.0424 Uiso 1.00 calc
H15 H 0.9728 0.7380 0.6593 0.0424 Uiso 1.00 calc
H16 H 0.8321 0.6713 0.6823 0.0424 Uiso 1.00 calc
H17 H 0.3640 0.3899 1.0204 0.0413 Uiso 1.00 calc
H18 H 0.3805 0.2650 1.0029 0.0413 Uiso 1.00 calc
H19 H 0.3911 0.3155 1.1471 0.0413 Uiso 1.00 calc
H20 H 0.9723 0.5520 1.1633 0.0462 Uiso 1.00 calc
H21 H 0.8210 0.6116 1.1453 0.0462 Uiso 1.00 calc
H22 H 0.8643 0.5441 1.2755 0.0462 Uiso 1.00 calc
H23 H 0.5403 0.4626 0.4869 0.0400 Uiso 1.00 calc
H24 H 0.3998 0.4115 0.4106 0.0400 Uiso 1.00 calc
H25 H 0.4000 0.4434 0.5623 0.0400 Uiso 1.00 calc
H26 H 0.6491 0.1854 0.4649 0.0421 Uiso 1.00 calc
H27 H 0.5712 0.2560 0.3494 0.0421 Uiso 1.00 calc
H28 H 0.7048 0.3026 0.4405 0.0421 Uiso 1.00 calc

loop_
_atom_site_aniso_label
_atom_site_aniso_U_11
_atom_site_aniso_U_22
_atom_site_aniso_U_33
_atom_site_aniso_U_12
_atom_site_aniso_U_13
_atom_site_aniso_U_23
Rh1 0.0190(2) 0.0125(2) 0.0155(3) 0.0013(3) -0.0036(2) 0.0000(3)
Cl1 0.028(1) 0.0198(9) 0.026(1) 0.0056(8) 0.0013(9) -0.0033(9)
Cl2 0.029(1) 0.0187(9) 0.026(1) 0.0069(8) -0.0030(9) 0.0007(9)
O1 0.021(3) 0.025(3) 0.023(3) -0.009(2) -0.002(2) 0.005(2)
O2 0.038(3) 0.029(3) 0.025(3) -0.012(2) -0.012(2) 0.004(2)
N1 0.024(3) 0.017(3) 0.011(3) 0.000(2) 0.000(3) 0.002(3)
N2 0.023(3) 0.017(3) 0.020(4) 0.005(2) -0.003(3) 0.004(3)
C1 0.029(4) 0.019(4) 0.020(4) -0.008(3) -0.005(3) 0.004(3)
C2 0.031(4) 0.032(4) 0.025(5) -0.006(3) -0.003(4) 0.006(4)
C3 0.021(4) 0.019(4) 0.019(4) 0.003(3) 0.009(3) 0.001(3)
C4 0.020(3) 0.025(4) 0.024(4) -0.004(5) -0.004(3) 0.007(5)
C5 0.016(3) 0.025(5) 0.015(3) 0.004(3) -0.006(3) 0.007(3)
C6 0.020(4) 0.020(4) 0.023(4) 0.006(3) 0.003(3) 0.004(3)
C7 0.026(4) 0.014(3) 0.021(4) -0.005(3) -0.003(3) 0.001(3)
C8 0.014(4) 0.023(4) 0.024(4) 0.006(3) 0.000(3) 0.011(3)
C9 0.025(4) 0.019(5) 0.018(4) 0.002(3) 0.003(3) 0.004(3)
C10 0.027(4) 0.022(3) 0.014(4) -0.003(3) -0.005(3) 0.003(3)
C11 0.034(4) 0.017(4) 0.025(5) -0.008(3) -0.013(3) 0.005(3)
C12 0.024(4) 0.016(4) 0.018(4) -0.003(3) -0.005(3) -0.004(3)
C13 0.039(5) 0.032(5) 0.025(5) -0.007(3) -0.015(4) 0.000(4)
C14 0.029(4) 0.022(4) 0.020(4) 0.002(3) -0.008(3) -0.001(3)
C15 0.066(6) 0.046(5) 0.021(5) -0.026(5) -0.006(4) 0.009(4)
C16 0.034(4) 0.035(5) 0.035(5) -0.007(3) -0.013(4) 0.007(4)
C17 0.016(4) 0.040(5) 0.047(6) -0.001(3) 0.003(4) 0.006(4)
C18 0.044(5) 0.036(5) 0.036(5) -0.010(4) 0.008(4) -0.019(4)
C19 0.044(4) 0.027(6) 0.025(4) 0.000(4) -0.014(3) 0.006(4)
C20 0.040(5) 0.042(5) 0.020(5) 0.002(4) -0.011(4) -0.008(4)

loop_
_atom_type_symbol
_atom_type_description
_atom_type_scat_dispersion_real
_atom_type_scat_dispersion_imag
_atom_type_scat_source
Rh Rh -1.118 0.919
;International Tables for Crystallography
(1992, Vol. C, Tables 4.2.6.8 and 6.1.1.1)
;
Cl Cl 0.148 0.159
;International Tables for Crystallography
(1992, Vol. C, Tables 4.2.6.8 and 6.1.1.1)
;
O O 0.011 0.006
;International Tables for Crystallography
(1992, Vol. C, Tables 4.2.6.8 and 6.1.1.1)
;
N N 0.006 0.003
;International Tables for Crystallography
(1992, Vol. C, Tables 4.2.6.8 and 6.1.1.1)
;
C C 0.003 0.002
;International Tables for Crystallography
(1992, Vol. C, Tables 4.2.6.8 and 6.1.1.1)
;
H H 0.000 0.000
;International Tables for Crystallography
(1992, Vol. C, Table 6.1.1.2)
;

loop_
_geom_angle_atom_site_label_1
_geom_angle_atom_site_label_2
_geom_angle_atom_site_label_3
_geom_angle
CL1 RH1 CL2 177.06(7)
CL1 RH1 N1 86.2(2)
CL1 RH1 N2 90.6(2)
CL2 RH1 N1 93.2(2)
CL2 RH1 N2 89.8(2)
N1 RH1 N2 176.1(2)
C2 O1 C3 106.0(5)
C12 O2 C13 105.9(5)
RH1 N1 C1 127.1(4)
RH1 N1 C3 124.8(4)
C1 N1 C3 107.8(5)
RH1 N2 C12 128.0(5)
RH1 N2 C14 124.2(4)
C12 N2 C14 107.0(6)
N1 C1 C2 102.5(6)
N1 C1 C15 111.6(6)
N1 C1 C16 109.4(6)
C2 C1 C15 110.3(6)
C2 C1 C16 111.1(6)
C15 C1 C16 111.6(7)
O1 C2 C1 104.4(5)
O1 C3 N1 116.5(6)
O1 C3 C4 115.1(6)
N1 C3 C4 128.3(6)
C3 C4 C5 112.0(6)
C4 C5 C6 118.9(7)
C4 C5 C10 121.4(7)
C6 C5 C10 119.5(6)
C5 C6 C7 121.5(6)
C6 C7 C8 119.8(6)
C6 C7 C11 117.3(6)
C8 C7 C11 122.8(6)
C7 C8 C9 118.0(6)
C7 C8 C17 121.7(7)
C9 C8 C17 120.3(7)
C8 C9 C10 123.0(6)
C5 C10 C9 118.0(6)
C5 C10 C18 121.4(6)
C9 C10 C18 120.6(6)
C7 C11 C12 112.7(6)
O2 C12 N2 117.3(6)
O2 C12 C11 114.3(6)
N2 C12 C11 128.5(7)
O2 C13 C14 104.6(6)
N2 C14 C13 102.1(6)
N2 C14 C19 110.9(6)
N2 C14 C20 109.0(5)
C13 C14 C19 111.5(6)
C13 C14 C20 111.4(6)
C19 C14 C20 111.6(6)

loop_
_geom_bond_atom_site_label_1
_geom_bond_atom_site_label_2
_geom_bond_distance
_geom_bond_publ_flag
RH1 CL1 2.344(2) yes
RH1 CL2 2.334(2) yes
RH1 N1 2.048(6) yes
RH1 N2 2.060(6) yes
O1 C2 1.465(9) yes
O1 C3 1.357(8) yes
O2 C12 1.353(8) yes
O2 C13 1.473(9) yes
N1 C1 1.487(8) yes
N1 C3 1.310(9) yes
N2 C12 1.280(8) yes
N2 C14 1.529(9) yes
C1 C2 1.55(1) yes
C1 C15 1.52(1) yes
C1 C16 1.52(1) yes
C3 C4 1.47(1) yes
C4 C5 1.513(8) yes
C5 C6 1.393(10) yes
C5 C10 1.385(9) yes
C6 C7 1.380(9) yes
C7 C8 1.392(10) yes
C7 C11 1.517(9) yes
C8 C9 1.382(9) yes
C8 C17 1.513(9) yes
C9 C10 1.398(9) yes
C10 C18 1.513(10) yes
C11 C12 1.469(10) yes
C13 C14 1.514(10) yes
C14 C19 1.53(1) yes
C14 C20 1.52(1) yes

loop_
_geom_contact_atom_site_label_1
_geom_contact_atom_site_label_2
_geom_contact_distance
_geom_contact_site_symmetry_2
CL1 C18 3.491(8) 2_747
O1 C6 3.357(8) 2_757
O1 C11 3.372(8) 2_757
O1 C7 3.415(8) 2_757
O2 C18 3.491(9) 2_647
C2 C20 3.53(1) 2_756
C2 C6 3.58(1) 2_757
C4 C17 3.513(9) 1_655
RH1 C6 2.608(7) .
RH1 C7 3.037(7) .

loop_
_geom_torsion_atom_site_label_1
_geom_torsion_atom_site_label_2
_geom_torsion_atom_site_label_3
_geom_torsion_atom_site_label_4
_geom_torsion
RH1 N1 C1 C2 -162.0(5)
RH1 N1 C1 C15 -43.9(8)
RH1 N1 C1 C16 80.1(7)
RH1 N1 C3 O1 171.1(4)
RH1 N1 C3 C4 -4(1)
RH1 N2 C12 O2 -174.3(4)
RH1 N2 C12 C11 5(1)
RH1 N2 C14 C13 -176.0(4)
RH1 N2 C14 C19 -57.2(7)
RH1 N2 C14 C20 66.1(7)
CL1 RH1 N1 C1 94.9(5)
CL1 RH1 N1 C3 -78.3(5)
CL1 RH1 N2 C12 81.5(6)
CL1 RH1 N2 C14 -86.8(5)
CL2 RH1 N1 C1 -82.2(5)
CL2 RH1 N1 C3 104.6(5)
CL2 RH1 N2 C12 -101.4(6)
CL2 RH1 N2 C14 90.3(5)
O1 C2 C1 N1 -16.2(7)
O1 C2 C1 C15 -135.2(6)
O1 C2 C1 C16 100.5(7)
O1 C3 N1 C1 -3.2(8)
O1 C3 C4 C5 154.2(7)
O2 C12 N2 C14 -4.4(8)
O2 C12 C11 C7 -154.7(6)
O2 C13 C14 N2 -17.1(7)
O2 C13 C14 C19 -135.6(6)
O2 C13 C14 C20 99.1(7)
N1 RH1 N2 C12 116(3)
N1 RH1 N2 C14 -51(3)
N1 C3 O1 C2 -8.0(8)
N1 C3 C4 C5 -29(1)
N2 RH1 N1 C1 59(3)
N2 RH1 N1 C3 -113(3)
N2 C12 O2 C13 -7.3(8)
N2 C12 C11 C7 25(1)
C1 N1 C3 C4 -179.0(7)
C1 C2 O1 C3 14.9(7)
C2 O1 C3 C4 168.3(7)
C2 C1 N1 C3 12.2(7)
C3 N1 C1 C15 130.2(7)
C3 N1 C1 C16 -105.7(7)
C3 C4 C5 C6 91.1(10)
C3 C4 C5 C10 -84.7(9)
C4 C5 C6 C7 -172.6(7)
C4 C5 C10 C9 176.8(6)
C4 C5 C10 C18 -1(1)
C5 C6 C7 C8 -4(1)
C5 C6 C7 C11 172.1(6)
C5 C10 C9 C8 -4(1)
C6 C5 C10 C9 1.1(10)
C6 C5 C10 C18 -176.8(6)
C6 C7 C8 C9 0(1)
C6 C7 C8 C17 176.9(6)
C6 C7 C11 C12 -85.3(8)
C7 C6 C5 C10 3(1)
C7 C8 C9 C10 3(1)
C8 C7 C11 C12 90.9(8)
C8 C9 C10 C18 173.4(7)
C9 C8 C7 C11 -175.3(6)
C10 C9 C8 C17 -172.5(7)
C11 C7 C8 C17 0(1)
C11 C12 O2 C13 172.6(6)
C11 C12 N2 C14 175.7(7)
C12 O2 C13 C14 15.5(7)
C12 N2 C14 C13 13.6(7)
C12 N2 C14 C19 132.4(6)
C12 N2 C14 C20 -104.3(7)
